data_7048461
loop_
_publ_author_name
'Song, Li-Cheng'
'Feng, Li'
'Guo, Yuan-Qiang'

_publ_section_title
;
 Hydrophilic quaternary ammonium-group-containing [FeFe]H<sub>2</sub>ase
 models prepared by quaternization of the pyridyl N atoms in
 pyridylazadiphosphine- and pyridylmethylazadiphosphine-bridged diiron
 complexes with various electrophiles.
;
_journal_issue 4
_journal_name_full 'Dalton transactions (Cambridge, England : 2003)'
_journal_page_first 1443
_journal_page_last 1453
_journal_paper_doi 10.1039/c8dt04211j
_journal_volume 48
_journal_year 2019
_chemical_formula_moiety 'Br, C40 H39 Fe2 N2 O5 P2 S2, 1.75(C H Cl3), 0.75(C H2 Cl2)'
_chemical_formula_sum 'C42.5 H42.25 Br Cl6.75 Fe2 N2 O5 P2 S2'
_chemical_formula_weight 1217.99
_space_group_crystal_system monoclinic
_space_group_IT_number 14
_space_group_name_Hall '-P 2ybc'
_space_group_name_H-M_alt 'P 1 21/c 1'
_symmetry_space_group_name_Hall '-P 2ybc'
_symmetry_space_group_name_H-M 'P 1 21/c 1'
_atom_sites_solution_hydrogens geom
_atom_sites_solution_primary dual
_audit_creation_date 2018-09-28
_audit_creation_method
;
Olex2 1.2
(compiled 2018.05.29 svn.r3508 for OlexSys, GUI svn.r5506)
;
_audit_update_record
;
2018-10-15 deposited with the CCDC.
2019-01-02 downloaded from the CCDC.
;
_cell_angle_alpha 90
_cell_angle_beta 107.058(6)
_cell_angle_gamma 90
_cell_formula_units_Z 4
_cell_length_a 11.1716(6)
_cell_length_b 29.8239(16)
_cell_length_c 16.4070(9)
_cell_measurement_reflns_used 6559
_cell_measurement_temperature 293(2)
_cell_measurement_theta_max 29.0440
_cell_measurement_theta_min 2.0460
_cell_volume 5226.0(5)
_computing_cell_refinement 'CrysAlisPro 1.171.39.32a (Rigaku OD, 2017)'
_computing_data_collection 'CrysAlisPro 1.171.39.32a (Rigaku OD, 2017)'
_computing_data_reduction 'CrysAlisPro 1.171.39.32a (Rigaku OD, 2017)'
_computing_molecular_graphics 'Olex2 (Dolomanov et al., 2009)'
_computing_publication_material 'Olex2 (Dolomanov et al., 2009)'
_computing_structure_refinement 'ShelXL (Sheldrick, 2015)'
_computing_structure_solution 'ShelXT (Sheldrick, 2015)'
_diffrn_ambient_temperature 293(2)
_diffrn_detector 'CCD plate'
_diffrn_detector_area_resol_mean 5.2740
_diffrn_detector_type AtlasS2
_diffrn_measured_fraction_theta_full 0.996
_diffrn_measured_fraction_theta_max 0.996
_diffrn_measurement_details
;
List of Runs (angles in degrees, time in seconds):

  # Type    Start    End  Width  t~exp~   \w     \q     \k     \f   Frames
#--------------------------------------------------------------------------
  1  \w     57.00  93.00   1.00    8.69    --   11.08 178.00 120.00   36
  2  \w    -28.00  92.00   1.00    8.69    --   11.08   0.00-180.00  120
  3  \w    -14.00  25.00   1.00    8.69    --  -11.24 -99.00 120.00   39
;
_diffrn_measurement_device 'four-circle diffractometer'
_diffrn_measurement_device_type 'SuperNova, Dual, Cu at home/near, AtlasS2'
_diffrn_measurement_method '\w scans'
_diffrn_orient_matrix_type 'CrysAlisPro convention (1999,Acta A55,543-557)'
_diffrn_orient_matrix_UB_11 -0.0141970000
_diffrn_orient_matrix_UB_12 0.0109975000
_diffrn_orient_matrix_UB_13 0.0343600000
_diffrn_orient_matrix_UB_21 -0.0053536000
_diffrn_orient_matrix_UB_22 0.0206912000
_diffrn_orient_matrix_UB_23 -0.0221092000
_diffrn_orient_matrix_UB_31 -0.0646433000
_diffrn_orient_matrix_UB_32 -0.0041433000
_diffrn_orient_matrix_UB_33 -0.0193538000
_diffrn_radiation_monochromator mirror
_diffrn_radiation_probe x-ray
_diffrn_radiation_type MoK\a
_diffrn_radiation_wavelength 0.71073
_diffrn_reflns_av_R_equivalents 0.0604
_diffrn_reflns_av_unetI/netI 0.0758
_diffrn_reflns_Laue_measured_fraction_full 0.996
_diffrn_reflns_Laue_measured_fraction_max 0.996
_diffrn_reflns_limit_h_max 13
_diffrn_reflns_limit_h_min -13
_diffrn_reflns_limit_k_max 29
_diffrn_reflns_limit_k_min -35
_diffrn_reflns_limit_l_max 19
_diffrn_reflns_limit_l_min -17
_diffrn_reflns_number 24222
_diffrn_reflns_point_group_measured_fraction_full 0.996
_diffrn_reflns_point_group_measured_fraction_max 0.996
_diffrn_reflns_theta_full 25.008
_diffrn_reflns_theta_max 25.008
_diffrn_reflns_theta_min 2.082
_diffrn_source 'micro-focus sealed X-ray tube'
_diffrn_source_type 'SuperNova (Mo) X-ray Source'
_exptl_absorpt_coefficient_mu 1.849
_exptl_absorpt_correction_T_max 1.00000
_exptl_absorpt_correction_T_min 0.88307
_exptl_absorpt_correction_type multi-scan
_exptl_absorpt_process_details
;
CrysAlisPro 1.171.39.32a (Rigaku Oxford Diffraction, 2017)
Empirical absorption correction using spherical harmonics,
 implemented in SCALE3 ABSPACK scaling algorithm.
;
_exptl_crystal_colour brown
_exptl_crystal_colour_primary brown
_exptl_crystal_density_diffrn 1.548
_exptl_crystal_description block
_exptl_crystal_F_000 2460
_exptl_crystal_size_max 0.22
_exptl_crystal_size_mid 0.2
_exptl_crystal_size_min 0.18
_refine_diff_density_max 2.450
_refine_diff_density_min -1.112
_refine_diff_density_rms 0.147
_refine_ls_extinction_method none
_refine_ls_goodness_of_fit_ref 1.020
_refine_ls_hydrogen_treatment constr
_refine_ls_matrix_type full
_refine_ls_number_parameters 590
_refine_ls_number_reflns 9191
_refine_ls_number_restraints 12
_refine_ls_restrained_S_all 1.146
_refine_ls_R_factor_all 0.0806
_refine_ls_R_factor_gt 0.0546
_refine_ls_shift/su_max 0.001
_refine_ls_shift/su_mean 0.000
_refine_ls_structure_factor_coef Fsqd
_refine_ls_weighting_details 'w=1/[\s^2^(Fo^2^)+(0.0604P)^2^+14.9600P] where P=(Fo^2^+2Fc^2^)/3'
_refine_ls_weighting_scheme calc
_refine_ls_wR_factor_gt 0.1256
_refine_ls_wR_factor_ref 0.1398
_reflns_Friedel_coverage 0.000
_reflns_number_gt 7136
_reflns_number_total 9191
_reflns_threshold_expression 'I > 2\s(I)'
_cod_data_source_file c8dt04211j2.cif
_cod_data_source_block 5
_cod_depositor_comments 'Adding full bibliography for 7048458--7048461.cif.'
_cod_original_formula_sum 'C42.50 H42.25 Br Cl6.75 Fe2 N2 O5 P2 S2'
_cod_database_code 7048461
_shelx_shelxl_version_number 2018/3
_shelx_space_group_comment
;
The symmetry employed for this shelxl refinement is uniquely defined
by the following loop, which should always be used as a source of
symmetry information in preference to the above space-group names.
They are only intended as comments.
;
_reflns_odcompleteness_completeness 99.95
_reflns_odcompleteness_iscentric 1
_reflns_odcompleteness_theta 26.32
_olex2_refinement_description
;
1. Fixed Uiso
 At 1.2 times of:
  All C(H) groups, All C(H,H) groups
 At 1.5 times of:
  All O(H) groups
2. Uiso/Uaniso restraints and constraints
Uanis(Cl12) \\sim Ueq, Uanis(Cl8) \\sim Ueq: with sigma of 0.002 and sigma for
terminal atoms of 0.002
3. Others
 Fixed Sof: Cl8(0.75) Cl9(0.75) Cl10(0.75) C46(0.75) H46(0.75) Cl11(0.75)
 Cl12(0.75) C47(0.75) H47A(0.75) H47B(0.75)
4.a Ternary CH refined with riding coordinates:
 C45(H45), C46(H46)
4.b Secondary CH2 refined with riding coordinates:
 C9(H9A,H9B), C10(H10A,H10B), C11(H11A,H11B), C36(H36A,H36B), C42(H42A,H42B),
 C43(H43A,H43B), C44(H44A,H44B), C47(H47A,H47B)
4.c Aromatic/amide H refined with riding coordinates:
 C13(H13), C14(H14), C15(H15), C16(H16), C17(H17), C19(H19), C20(H20),
 C21(H21), C22(H22), C23(H23), C25(H25), C26(H26), C27(H27), C28(H28), C29(H29),
  C31(H31), C32(H32), C33(H33), C34(H34), C35(H35), C38(H38), C39(H39),
 C40(H40), C41(H41)
4.d Idealised tetrahedral OH refined as rotating group:
 O5(H5)
;
_olex2_submission_special_instructions 'No special instructions were received'
_oxdiff_exptl_absorpt_empirical_details
;
Empirical correction (ABSPACK) includes:
- Absorption correction using spherical harmonics
- Frame scaling
;
_oxdiff_exptl_absorpt_empirical_full_max 1.213
_oxdiff_exptl_absorpt_empirical_full_min 0.862

loop_
_space_group_symop_operation_xyz
'x, y, z'
'-x, y+1/2, -z+1/2'
'-x, -y, -z'
'x, -y-1/2, z-1/2'

loop_
_atom_site_label
_atom_site_type_symbol
_atom_site_fract_x
_atom_site_fract_y
_atom_site_fract_z
_atom_site_U_iso_or_equiv
_atom_site_adp_type
_atom_site_occupancy
_atom_site_site_symmetry_order
_atom_site_calc_flag
_atom_site_refinement_flags_posn
_atom_site_refinement_flags_adp
_atom_site_refinement_flags_occupancy
Br1 Br 0.500000 0.500000 0.500000 0.02129(18) Uani 1 2 d S T P
Br2 Br 0.500000 0.500000 1.000000 0.02474(19) Uani 1 2 d S T P
Fe1 Fe 0.61635(6) 0.22779(2) 0.56956(4) 0.01428(17) Uani 1 1 d . . .
Fe2 Fe 0.38662(6) 0.23666(2) 0.52383(4) 0.01383(17) Uani 1 1 d . . .
S1 S 0.48210(11) 0.16990(4) 0.52627(7) 0.0183(3) Uani 1 1 d . . .
S2 S 0.50387(10) 0.24149(4) 0.66098(7) 0.0142(2) Uani 1 1 d . . .
P1 P 0.66719(10) 0.29845(4) 0.58773(7) 0.0118(3) Uani 1 1 d . . .
P2 P 0.38889(9) 0.31060(4) 0.52352(7) 0.0109(3) Uani 1 1 d . . .
O1 O 0.8641(4) 0.19322(15) 0.6580(3) 0.0536(13) Uani 1 1 d . . .
O2 O 0.6369(4) 0.23039(14) 0.3965(2) 0.0351(10) Uani 1 1 d . . .
O3 O 0.3332(4) 0.22982(14) 0.3392(2) 0.0367(10) Uani 1 1 d . . .
O4 O 0.1385(3) 0.21512(15) 0.5397(3) 0.0393(10) Uani 1 1 d . . .
O5 O 0.4074(3) 0.55413(12) 0.6423(2) 0.0263(8) Uani 1 1 d . . .
H5 H 0.420732 0.544537 0.598976 0.040 Uiso 1 1 calc GR . .
N1 N 0.5372(3) 0.33281(13) 0.5673(2) 0.0112(8) Uani 1 1 d . . .
N2 N 0.5351(3) 0.45051(14) 0.7752(2) 0.0161(8) Uani 1 1 d . . .
C5 C 0.7646(5) 0.20627(19) 0.6251(4) 0.0281(12) Uani 1 1 d . . .
C6 C 0.6317(4) 0.22930(17) 0.4657(3) 0.0222(11) Uani 1 1 d . . .
C7 C 0.3520(5) 0.23343(18) 0.4116(3) 0.0234(11) Uani 1 1 d . . .
C8 C 0.2356(5) 0.22430(18) 0.5334(3) 0.0231(11) Uani 1 1 d . . .
C9 C 0.4647(5) 0.13418(18) 0.6125(3) 0.0222(11) Uani 1 1 d . . .
H9A H 0.376699 0.132832 0.609217 0.027 Uiso 1 1 calc R . .
H9B H 0.491100 0.104049 0.603571 0.027 Uiso 1 1 calc R . .
C10 C 0.5376(5) 0.14915(17) 0.7009(3) 0.0227(11) Uani 1 1 d . . .
H10A H 0.624982 0.152509 0.703613 0.027 Uiso 1 1 calc R . .
H10B H 0.532250 0.126103 0.741469 0.027 Uiso 1 1 calc R . .
C11 C 0.4902(5) 0.19319(18) 0.7267(3) 0.0231(11) Uani 1 1 d . . .
H11A H 0.536436 0.199588 0.785431 0.028 Uiso 1 1 calc R . .
H11B H 0.402863 0.189558 0.724038 0.028 Uiso 1 1 calc R . .
C12 C 0.7704(4) 0.31500(17) 0.6935(3) 0.0166(10) Uani 1 1 d . . .
C13 C 0.8372(4) 0.35566(17) 0.7049(3) 0.0180(10) Uani 1 1 d . . .
H13 H 0.828531 0.374854 0.658889 0.022 Uiso 1 1 calc R . .
C14 C 0.9154(4) 0.3672(2) 0.7841(3) 0.0252(12) Uani 1 1 d . . .
H14 H 0.956903 0.394598 0.791525 0.030 Uiso 1 1 calc R . .
C15 C 0.9325(5) 0.3383(2) 0.8526(3) 0.0342(14) Uani 1 1 d . . .
H15 H 0.985326 0.346257 0.905869 0.041 Uiso 1 1 calc R . .
C16 C 0.8708(5) 0.2975(2) 0.8415(3) 0.0344(14) Uani 1 1 d . . .
H16 H 0.883901 0.277677 0.886990 0.041 Uiso 1 1 calc R . .
C17 C 0.7892(4) 0.28626(19) 0.7627(3) 0.0243(12) Uani 1 1 d . . .
H17 H 0.746611 0.259080 0.756046 0.029 Uiso 1 1 calc R . .
C18 C 0.7608(4) 0.31939(16) 0.5210(3) 0.0128(9) Uani 1 1 d . . .
C19 C 0.7143(4) 0.34657(18) 0.4512(3) 0.0198(11) Uani 1 1 d . . .
H19 H 0.631615 0.356261 0.437186 0.024 Uiso 1 1 calc R . .
C20 C 0.7898(4) 0.35978(18) 0.4012(3) 0.0228(11) Uani 1 1 d . . .
H20 H 0.758734 0.379287 0.355669 0.027 Uiso 1 1 calc R . .
C21 C 0.9101(4) 0.34393(18) 0.4193(3) 0.0227(11) Uani 1 1 d . . .
H21 H 0.959813 0.351962 0.385033 0.027 Uiso 1 1 calc R . .
C22 C 0.9570(4) 0.31603(19) 0.4884(3) 0.0240(12) Uani 1 1 d . . .
H22 H 1.038751 0.305508 0.500811 0.029 Uiso 1 1 calc R . .
C23 C 0.8836(4) 0.30360(18) 0.5393(3) 0.0207(11) Uani 1 1 d . . .
H23 H 0.915859 0.284730 0.585654 0.025 Uiso 1 1 calc R . .
C24 C 0.3238(4) 0.33690(16) 0.4186(3) 0.0145(10) Uani 1 1 d . . .
C25 C 0.2062(4) 0.32021(18) 0.3696(3) 0.0204(11) Uani 1 1 d . . .
H25 H 0.169384 0.296614 0.390542 0.025 Uiso 1 1 calc R . .
C26 C 0.1456(4) 0.33850(19) 0.2913(3) 0.0235(12) Uani 1 1 d . . .
H26 H 0.068224 0.327201 0.259848 0.028 Uiso 1 1 calc R . .
C27 C 0.1991(4) 0.3737(2) 0.2591(3) 0.0267(13) Uani 1 1 d . . .
H27 H 0.158243 0.385745 0.205965 0.032 Uiso 1 1 calc R . .
C28 C 0.3130(4) 0.39058(19) 0.3062(3) 0.0236(11) Uani 1 1 d . . .
H28 H 0.348956 0.414306 0.284968 0.028 Uiso 1 1 calc R . .
C29 C 0.3743(4) 0.37232(16) 0.3851(3) 0.0140(10) Uani 1 1 d . . .
H29 H 0.451160 0.384142 0.416315 0.017 Uiso 1 1 calc R . .
C30 C 0.2942(4) 0.34063(16) 0.5810(3) 0.0141(10) Uani 1 1 d . . .
C31 C 0.2482(4) 0.38369(17) 0.5572(3) 0.0160(10) Uani 1 1 d . . .
H31 H 0.264205 0.397407 0.510541 0.019 Uiso 1 1 calc R . .
C32 C 0.1791(4) 0.40633(18) 0.6018(3) 0.0223(11) Uani 1 1 d . . .
H32 H 0.150554 0.435237 0.585697 0.027 Uiso 1 1 calc R . .
C33 C 0.1526(4) 0.38607(19) 0.6698(3) 0.0247(12) Uani 1 1 d . . .
H33 H 0.106300 0.401305 0.699739 0.030 Uiso 1 1 calc R . .
C34 C 0.1948(4) 0.34309(19) 0.6937(3) 0.0246(12) Uani 1 1 d . . .
H34 H 0.176231 0.329425 0.739507 0.029 Uiso 1 1 calc R . .
C35 C 0.2652(4) 0.32008(17) 0.6495(3) 0.0177(10) Uani 1 1 d . . .
H35 H 0.292878 0.291083 0.665588 0.021 Uiso 1 1 calc R . .
C36 C 0.5531(4) 0.38010(16) 0.5914(3) 0.0129(9) Uani 1 1 d . . .
H36A H 0.489573 0.397172 0.549976 0.016 Uiso 1 1 calc R . .
H36B H 0.633892 0.389839 0.587168 0.016 Uiso 1 1 calc R . .
C37 C 0.5455(4) 0.39199(16) 0.6799(3) 0.0129(10) Uani 1 1 d . . .
C38 C 0.5453(4) 0.43661(17) 0.6994(3) 0.0152(10) Uani 1 1 d . . .
H38 H 0.552287 0.457793 0.659497 0.018 Uiso 1 1 calc R . .
C39 C 0.5235(4) 0.42095(18) 0.8344(3) 0.0201(11) Uani 1 1 d . . .
H39 H 0.514795 0.431071 0.885978 0.024 Uiso 1 1 calc R . .
C40 C 0.5247(4) 0.37584(17) 0.8184(3) 0.0196(11) Uani 1 1 d . . .
H40 H 0.517741 0.355256 0.859358 0.024 Uiso 1 1 calc R . .
C41 C 0.5364(4) 0.36104(17) 0.7409(3) 0.0156(10) Uani 1 1 d . . .
H41 H 0.538100 0.330489 0.729880 0.019 Uiso 1 1 calc R . .
C42 C 0.5291(4) 0.49941(17) 0.7918(3) 0.0203(11) Uani 1 1 d . . .
H42A H 0.575138 0.515657 0.759481 0.024 Uiso 1 1 calc R . .
H42B H 0.568853 0.505237 0.851855 0.024 Uiso 1 1 calc R . .
C43 C 0.3950(4) 0.51640(18) 0.7675(3) 0.0230(11) Uani 1 1 d . . .
H43A H 0.344661 0.495546 0.788796 0.028 Uiso 1 1 calc R . .
H43B H 0.393414 0.545043 0.795147 0.028 Uiso 1 1 calc R . .
C44 C 0.3369(5) 0.52203(19) 0.6731(3) 0.0250(12) Uani 1 1 d . . .
H44A H 0.336628 0.493555 0.644467 0.030 Uiso 1 1 calc R . .
H44B H 0.250979 0.532116 0.661496 0.030 Uiso 1 1 calc R . .
Cl5 Cl 0.85038(14) 0.45554(6) 0.55255(10) 0.0454(4) Uani 1 1 d . . .
Cl6 Cl 0.83350(14) 0.48961(6) 0.71411(10) 0.0432(4) Uani 1 1 d . . .
Cl7 Cl 0.94960(14) 0.54318(6) 0.61141(11) 0.0506(4) Uani 1 1 d . . .
C45 C 0.8308(5) 0.5042(2) 0.6100(4) 0.0336(14) Uani 1 1 d . . .
H45 H 0.749515 0.517745 0.581181 0.040 Uiso 1 1 calc R . .
Cl8 Cl 0.0821(3) 0.47696(10) 0.8878(2) 0.0855(9) Uani 0.75 1 d . U .
Cl9 Cl 0.1693(2) 0.44463(11) 1.06158(18) 0.0696(8) Uani 0.75 1 d . . .
Cl10 Cl 0.23584(19) 0.40091(9) 0.92067(16) 0.0593(7) Uani 0.75 1 d . . .
C46 C 0.1995(6) 0.4513(3) 0.9634(5) 0.044(2) Uani 0.75 1 d . . .
H46 H 0.273310 0.470633 0.973551 0.052 Uiso 0.75 1 calc R . .
Cl11 Cl 0.86127(18) 0.41743(8) 1.18282(15) 0.0514(6) Uani 0.75 1 d . . .
Cl12 Cl 0.8240(2) 0.41018(12) 0.99977(18) 0.0770(8) Uani 0.75 1 d . U .
C47 C 0.7542(6) 0.4111(2) 1.0802(6) 0.036(2) Uani 0.75 1 d . . .
H47A H 0.707956 0.383470 1.078527 0.043 Uiso 0.75 1 calc R . .
H47B H 0.694651 0.435675 1.069947 0.043 Uiso 0.75 1 calc R . .

loop_
_atom_site_aniso_label
_atom_site_aniso_U_11
_atom_site_aniso_U_22
_atom_site_aniso_U_33
_atom_site_aniso_U_23
_atom_site_aniso_U_13
_atom_site_aniso_U_12
Br1 0.0222(3) 0.0244(4) 0.0186(3) 0.0072(3) 0.0081(3) 0.0046(3)
Br2 0.0275(4) 0.0305(5) 0.0180(4) -0.0089(3) 0.0094(3) -0.0042(3)
Fe1 0.0155(3) 0.0111(4) 0.0177(3) 0.0009(3) 0.0070(3) 0.0012(3)
Fe2 0.0152(3) 0.0128(4) 0.0131(3) -0.0006(3) 0.0037(3) -0.0015(3)
S1 0.0252(6) 0.0122(6) 0.0192(6) -0.0006(5) 0.0094(5) -0.0002(5)
S2 0.0167(5) 0.0128(6) 0.0134(5) 0.0018(5) 0.0050(4) 0.0002(4)
P1 0.0113(5) 0.0125(6) 0.0118(6) 0.0009(5) 0.0036(4) 0.0011(4)
P2 0.0095(5) 0.0130(6) 0.0104(5) 0.0001(5) 0.0034(4) -0.0008(4)
O1 0.025(2) 0.034(3) 0.087(3) 0.013(3) -0.007(2) 0.0121(19)
O2 0.055(2) 0.032(3) 0.029(2) -0.0102(19) 0.0279(19) -0.0108(19)
O3 0.059(3) 0.033(3) 0.014(2) -0.0071(17) 0.0046(17) 0.0038(19)
O4 0.022(2) 0.042(3) 0.056(3) -0.002(2) 0.0135(18) -0.0099(17)
O5 0.036(2) 0.018(2) 0.026(2) -0.0020(16) 0.0119(16) -0.0010(16)
N1 0.0116(17) 0.008(2) 0.0135(18) -0.0012(16) 0.0038(14) -0.0006(14)
N2 0.0205(19) 0.012(2) 0.016(2) -0.0012(17) 0.0053(15) -0.0002(16)
C5 0.028(3) 0.018(3) 0.039(3) 0.001(3) 0.010(2) 0.002(2)
C6 0.024(3) 0.014(3) 0.032(3) -0.006(2) 0.014(2) -0.006(2)
C7 0.030(3) 0.014(3) 0.023(3) -0.004(2) 0.004(2) 0.001(2)
C8 0.025(3) 0.015(3) 0.026(3) -0.002(2) 0.002(2) -0.004(2)
C9 0.031(3) 0.014(3) 0.025(3) 0.004(2) 0.013(2) 0.000(2)
C10 0.033(3) 0.013(3) 0.025(3) 0.006(2) 0.014(2) 0.000(2)
C11 0.037(3) 0.019(3) 0.017(2) 0.006(2) 0.014(2) -0.004(2)
C12 0.011(2) 0.023(3) 0.014(2) -0.002(2) 0.0009(17) 0.0020(19)
C13 0.017(2) 0.020(3) 0.017(2) -0.002(2) 0.0053(19) -0.0005(19)
C14 0.018(2) 0.032(3) 0.022(3) -0.007(2) 0.000(2) -0.005(2)
C15 0.028(3) 0.052(4) 0.016(3) -0.006(3) -0.002(2) -0.011(3)
C16 0.026(3) 0.049(4) 0.021(3) 0.013(3) -0.002(2) -0.008(3)
C17 0.015(2) 0.033(3) 0.021(3) 0.005(2) 0.000(2) -0.003(2)
C18 0.012(2) 0.012(3) 0.015(2) -0.0038(19) 0.0042(17) -0.0026(17)
C19 0.019(2) 0.026(3) 0.016(2) 0.002(2) 0.0074(19) 0.007(2)
C20 0.031(3) 0.021(3) 0.022(3) 0.006(2) 0.016(2) 0.006(2)
C21 0.021(2) 0.025(3) 0.027(3) 0.000(2) 0.015(2) -0.003(2)
C22 0.011(2) 0.036(3) 0.026(3) 0.006(2) 0.006(2) 0.001(2)
C23 0.017(2) 0.027(3) 0.017(2) 0.007(2) 0.0047(19) 0.002(2)
C24 0.013(2) 0.016(3) 0.015(2) -0.002(2) 0.0044(18) 0.0012(18)
C25 0.018(2) 0.024(3) 0.020(2) 0.002(2) 0.0055(19) 0.000(2)
C26 0.017(2) 0.032(3) 0.018(2) 0.003(2) -0.0002(19) 0.002(2)
C27 0.020(3) 0.042(4) 0.014(2) 0.009(2) -0.001(2) 0.009(2)
C28 0.026(3) 0.025(3) 0.022(3) 0.004(2) 0.010(2) 0.005(2)
C29 0.012(2) 0.019(3) 0.010(2) -0.001(2) 0.0009(17) 0.0029(18)
C30 0.012(2) 0.017(3) 0.015(2) -0.003(2) 0.0059(17) -0.0021(18)
C31 0.013(2) 0.017(3) 0.018(2) 0.000(2) 0.0035(18) -0.0016(18)
C32 0.021(2) 0.019(3) 0.028(3) -0.002(2) 0.008(2) 0.004(2)
C33 0.022(2) 0.027(3) 0.030(3) -0.004(2) 0.016(2) 0.005(2)
C34 0.024(3) 0.033(3) 0.022(3) 0.000(2) 0.014(2) 0.002(2)
C35 0.016(2) 0.017(3) 0.020(2) 0.000(2) 0.0041(19) -0.0011(19)
C36 0.014(2) 0.013(3) 0.011(2) 0.0017(19) 0.0031(17) -0.0005(17)
C37 0.011(2) 0.014(3) 0.012(2) -0.0007(19) 0.0022(17) 0.0038(17)
C38 0.017(2) 0.017(3) 0.012(2) 0.004(2) 0.0050(18) 0.0015(19)
C39 0.031(3) 0.021(3) 0.012(2) -0.001(2) 0.011(2) 0.000(2)
C40 0.031(3) 0.017(3) 0.013(2) 0.000(2) 0.009(2) -0.003(2)
C41 0.016(2) 0.017(3) 0.015(2) -0.001(2) 0.0050(18) -0.0009(18)
C42 0.033(3) 0.012(3) 0.018(2) -0.004(2) 0.009(2) -0.003(2)
C43 0.032(3) 0.012(3) 0.029(3) -0.004(2) 0.016(2) -0.001(2)
C44 0.027(3) 0.019(3) 0.031(3) 0.001(2) 0.011(2) 0.002(2)
Cl5 0.0451(8) 0.0459(10) 0.0467(9) 0.0039(8) 0.0162(7) 0.0102(7)
Cl6 0.0431(8) 0.0525(11) 0.0360(8) 0.0133(7) 0.0146(6) -0.0019(7)
Cl7 0.0392(8) 0.0553(12) 0.0552(10) 0.0142(9) 0.0109(7) -0.0152(7)
C45 0.024(3) 0.044(4) 0.033(3) 0.009(3) 0.008(2) -0.005(2)
Cl8 0.0925(15) 0.0421(13) 0.0843(15) 0.0023(12) -0.0325(12) 0.0108(12)
Cl9 0.0496(13) 0.092(2) 0.0815(17) 0.0425(17) 0.0416(13) 0.0142(13)
Cl10 0.0343(11) 0.0645(17) 0.0629(15) -0.0070(13) -0.0112(10) -0.0030(10)
C46 0.019(4) 0.069(7) 0.032(4) 0.021(4) -0.009(3) -0.023(4)
Cl11 0.0369(11) 0.0483(15) 0.0658(14) -0.0169(12) 0.0100(10) 0.0065(9)
Cl12 0.0512(11) 0.1151(18) 0.0711(13) -0.0452(13) 0.0278(10) -0.0066(12)
C47 0.023(4) 0.011(4) 0.081(6) 0.000(4) 0.027(4) 0.001(3)

loop_
_atom_type_symbol
_atom_type_description
_atom_type_scat_dispersion_real
_atom_type_scat_dispersion_imag
_atom_type_scat_source
C C 0.0033 0.0016 'International Tables Vol C Tables 4.2.6.8 and 6.1.1.4'
H H 0.0000 0.0000 'International Tables Vol C Tables 4.2.6.8 and 6.1.1.4'
Br Br -0.2901 2.4595 'International Tables Vol C Tables 4.2.6.8 and 6.1.1.4'
Cl Cl 0.1484 0.1585 'International Tables Vol C Tables 4.2.6.8 and 6.1.1.4'
Fe Fe 0.3463 0.8444 'International Tables Vol C Tables 4.2.6.8 and 6.1.1.4'
N N 0.0061 0.0033 'International Tables Vol C Tables 4.2.6.8 and 6.1.1.4'
O O 0.0106 0.0060 'International Tables Vol C Tables 4.2.6.8 and 6.1.1.4'
P P 0.1023 0.0942 'International Tables Vol C Tables 4.2.6.8 and 6.1.1.4'
S S 0.1246 0.1234 'International Tables Vol C Tables 4.2.6.8 and 6.1.1.4'

loop_
_geom_angle_atom_site_label_1
_geom_angle_atom_site_label_2
_geom_angle_atom_site_label_3
_geom_angle
S1 Fe1 Fe2 56.73(4)
S2 Fe1 Fe2 56.70(3)
S2 Fe1 S1 84.25(5)
P1 Fe1 Fe2 98.27(4)
P1 Fe1 S1 154.62(5)
P1 Fe1 S2 84.70(5)
C5 Fe1 Fe2 158.90(18)
C5 Fe1 S1 108.73(19)
C5 Fe1 S2 110.13(18)
C5 Fe1 P1 96.53(18)
C5 Fe1 C6 99.6(2)
C6 Fe1 Fe2 95.22(16)
C6 Fe1 S1 87.69(16)
C6 Fe1 S2 150.27(17)
C6 Fe1 P1 90.69(17)
S1 Fe2 Fe1 56.99(4)
S2 Fe2 Fe1 56.96(3)
S2 Fe2 S1 84.56(5)
P2 Fe2 Fe1 95.53(4)
P2 Fe2 S1 151.37(5)
P2 Fe2 S2 86.25(5)
C7 Fe2 Fe1 101.60(16)
C7 Fe2 S1 85.89(17)
C7 Fe2 S2 158.25(17)
C7 Fe2 P2 92.93(17)
C7 Fe2 C8 99.1(2)
C8 Fe2 Fe1 151.61(17)
C8 Fe2 S1 105.76(18)
C8 Fe2 S2 102.33(16)
C8 Fe2 P2 102.67(18)
Fe2 S1 Fe1 66.28(4)
C9 S1 Fe1 114.43(17)
C9 S1 Fe2 111.83(17)
Fe2 S2 Fe1 66.34(4)
C11 S2 Fe1 114.01(17)
C11 S2 Fe2 114.39(17)
N1 P1 Fe1 112.10(13)
N1 P1 C12 106.34(19)
N1 P1 C18 106.07(19)
C12 P1 Fe1 116.90(17)
C18 P1 Fe1 114.80(15)
C18 P1 C12 99.3(2)
N1 P2 Fe2 113.06(13)
N1 P2 C24 107.03(19)
N1 P2 C30 102.98(19)
C24 P2 Fe2 115.32(16)
C24 P2 C30 98.2(2)
C30 P2 Fe2 118.42(16)
C44 O5 H5 109.5
P1 N1 P2 120.0(2)
C36 N1 P1 119.4(3)
C36 N1 P2 120.4(3)
C38 N2 C42 119.4(4)
C39 N2 C38 121.1(4)
C39 N2 C42 119.4(4)
O1 C5 Fe1 176.2(5)
O2 C6 Fe1 177.4(4)
O3 C7 Fe2 177.0(5)
O4 C8 Fe2 178.2(5)
S1 C9 H9A 108.5
S1 C9 H9B 108.5
H9A C9 H9B 107.5
C10 C9 S1 115.0(4)
C10 C9 H9A 108.5
C10 C9 H9B 108.5
C9 C10 H10A 109.0
C9 C10 H10B 109.0
C9 C10 C11 112.9(4)
H10A C10 H10B 107.8
C11 C10 H10A 109.0
C11 C10 H10B 109.0
S2 C11 H11A 108.6
S2 C11 H11B 108.6
C10 C11 S2 114.8(3)
C10 C11 H11A 108.6
C10 C11 H11B 108.6
H11A C11 H11B 107.5
C13 C12 P1 121.0(4)
C17 C12 P1 120.4(4)
C17 C12 C13 118.5(4)
C12 C13 H13 119.9
C14 C13 C12 120.3(5)
C14 C13 H13 119.9
C13 C14 H14 119.7
C13 C14 C15 120.5(5)
C15 C14 H14 119.7
C14 C15 H15 120.2
C16 C15 C14 119.7(5)
C16 C15 H15 120.2
C15 C16 H16 119.9
C15 C16 C17 120.1(5)
C17 C16 H16 119.9
C12 C17 C16 120.8(5)
C12 C17 H17 119.6
C16 C17 H17 119.6
C19 C18 P1 123.8(3)
C19 C18 C23 119.0(4)
C23 C18 P1 117.0(3)
C18 C19 H19 119.7
C18 C19 C20 120.7(4)
C20 C19 H19 119.7
C19 C20 H20 120.1
C21 C20 C19 119.9(5)
C21 C20 H20 120.1
C20 C21 H21 120.1
C20 C21 C22 119.8(4)
C22 C21 H21 120.1
C21 C22 H22 119.7
C21 C22 C23 120.6(4)
C23 C22 H22 119.7
C18 C23 H23 120.0
C22 C23 C18 120.0(4)
C22 C23 H23 120.0
C25 C24 P2 115.4(4)
C29 C24 P2 127.0(3)
C29 C24 C25 117.5(4)
C24 C25 H25 119.6
C26 C25 C24 120.8(5)
C26 C25 H25 119.6
C25 C26 H26 119.8
C25 C26 C27 120.4(5)
C27 C26 H26 119.8
C26 C27 H27 120.2
C28 C27 C26 119.7(4)
C28 C27 H27 120.2
C27 C28 H28 119.9
C27 C28 C29 120.2(5)
C29 C28 H28 119.9
C24 C29 C28 121.5(4)
C24 C29 H29 119.2
C28 C29 H29 119.2
C31 C30 P2 121.5(3)
C31 C30 C35 118.4(4)
C35 C30 P2 120.1(4)
C30 C31 H31 119.4
C32 C31 C30 121.1(4)
C32 C31 H31 119.4
C31 C32 H32 120.0
C33 C32 C31 120.0(5)
C33 C32 H32 120.0
C32 C33 H33 120.0
C32 C33 C34 120.1(5)
C34 C33 H33 120.0
C33 C34 H34 119.8
C33 C34 C35 120.3(5)
C35 C34 H34 119.8
C30 C35 H35 120.0
C34 C35 C30 120.0(5)
C34 C35 H35 120.0
N1 C36 H36A 108.2
N1 C36 H36B 108.2
N1 C36 C37 116.5(4)
H36A C36 H36B 107.3
C37 C36 H36A 108.2
C37 C36 H36B 108.2
C38 C37 C36 117.0(4)
C38 C37 C41 118.2(4)
C41 C37 C36 124.8(4)
N2 C38 C37 121.5(4)
N2 C38 H38 119.3
C37 C38 H38 119.3
N2 C39 H39 120.1
N2 C39 C40 119.8(4)
C40 C39 H39 120.1
C39 C40 H40 120.1
C39 C40 C41 119.7(5)
C41 C40 H40 120.1
C37 C41 C40 119.7(5)
C37 C41 H41 120.1
C40 C41 H41 120.1
N2 C42 H42A 109.2
N2 C42 H42B 109.2
N2 C42 C43 111.9(4)
H42A C42 H42B 107.9
C43 C42 H42A 109.2
C43 C42 H42B 109.2
C42 C43 H43A 108.8
C42 C43 H43B 108.8
H43A C43 H43B 107.7
C44 C43 C42 113.7(4)
C44 C43 H43A 108.8
C44 C43 H43B 108.8
O5 C44 C43 108.9(4)
O5 C44 H44A 109.9
O5 C44 H44B 109.9
C43 C44 H44A 109.9
C43 C44 H44B 109.9
H44A C44 H44B 108.3
Cl5 C45 H45 108.8
Cl6 C45 Cl5 110.2(3)
Cl6 C45 Cl7 110.7(3)
Cl6 C45 H45 108.8
Cl7 C45 Cl5 109.7(3)
Cl7 C45 H45 108.8
Cl8 C46 Cl9 114.0(5)
Cl8 C46 Cl10 108.3(4)
Cl8 C46 H46 106.8
Cl9 C46 Cl10 113.6(5)
Cl9 C46 H46 106.8
Cl10 C46 H46 106.8
Cl11 C47 H47A 108.8
Cl11 C47 H47B 108.8
Cl12 C47 Cl11 113.7(4)
Cl12 C47 H47A 108.8
Cl12 C47 H47B 108.8
H47A C47 H47B 107.7

loop_
_geom_bond_atom_site_label_1
_geom_bond_atom_site_label_2
_geom_bond_distance
Fe1 Fe2 2.4678(9)
Fe1 S1 2.2604(14)
Fe1 S2 2.2586(13)
Fe1 P1 2.1803(14)
Fe1 C5 1.761(5)
Fe1 C6 1.763(5)
Fe2 S1 2.2537(14)
Fe2 S2 2.2518(12)
Fe2 P2 2.2053(14)
Fe2 C7 1.770(5)
Fe2 C8 1.779(5)
S1 C9 1.826(5)
S2 C11 1.832(5)
P1 N1 1.728(4)
P1 C12 1.847(4)
P1 C18 1.831(4)
P2 N1 1.732(3)
P2 C24 1.836(5)
P2 C30 1.843(4)
O1 C5 1.152(6)
O2 C6 1.154(6)
O3 C7 1.149(6)
O4 C8 1.152(6)
O5 H5 0.8200
O5 C44 1.423(6)
N1 C36 1.461(6)
N2 C38 1.346(6)
N2 C39 1.346(6)
N2 C42 1.489(6)
C9 H9A 0.9700
C9 H9B 0.9700
C9 C10 1.508(7)
C10 H10A 0.9700
C10 H10B 0.9700
C10 C11 1.521(7)
C11 H11A 0.9700
C11 H11B 0.9700
C12 C13 1.407(7)
C12 C17 1.387(7)
C13 H13 0.9300
C13 C14 1.380(6)
C14 H14 0.9300
C14 C15 1.384(8)
C15 H15 0.9300
C15 C16 1.383(8)
C16 H16 0.9300
C16 C17 1.388(7)
C17 H17 0.9300
C18 C19 1.375(7)
C18 C23 1.397(6)
C19 H19 0.9300
C19 C20 1.396(7)
C20 H20 0.9300
C20 C21 1.372(7)
C21 H21 0.9300
C21 C22 1.380(7)
C22 H22 0.9300
C22 C23 1.382(7)
C23 H23 0.9300
C24 C25 1.415(6)
C24 C29 1.385(7)
C25 H25 0.9300
C25 C26 1.377(7)
C26 H26 0.9300
C26 C27 1.386(8)
C27 H27 0.9300
C27 C28 1.376(7)
C28 H28 0.9300
C28 C29 1.387(6)
C29 H29 0.9300
C30 C31 1.396(7)
C30 C35 1.399(6)
C31 H31 0.9300
C31 C32 1.385(7)
C32 H32 0.9300
C32 C33 1.376(7)
C33 H33 0.9300
C33 C34 1.382(8)
C34 H34 0.9300
C34 C35 1.397(7)
C35 H35 0.9300
C36 H36A 0.9700
C36 H36B 0.9700
C36 C37 1.522(6)
C37 C38 1.369(7)
C37 C41 1.387(7)
C38 H38 0.9300
C39 H39 0.9300
C39 C40 1.371(7)
C40 H40 0.9300
C40 C41 1.389(6)
C41 H41 0.9300
C42 H42A 0.9700
C42 H42B 0.9700
C42 C43 1.520(7)
C43 H43A 0.9700
C43 H43B 0.9700
C43 C44 1.502(7)
C44 H44A 0.9700
C44 H44B 0.9700
Cl5 C45 1.778(7)
Cl6 C45 1.754(6)
Cl7 C45 1.760(6)
C45 H45 0.9800
Cl8 C46 1.700(8)
Cl9 C46 1.751(8)
Cl10 C46 1.755(10)
C46 H46 0.9800
Cl11 C47 1.767(9)
Cl12 C47 1.718(8)
C47 H47A 0.9700
C47 H47B 0.9700

loop_
_geom_torsion_atom_site_label_1
_geom_torsion_atom_site_label_2
_geom_torsion_atom_site_label_3
_geom_torsion_atom_site_label_4
_geom_torsion
Fe1 S1 C9 C10 2.6(4)
Fe1 S2 C11 C10 -9.4(4)
Fe1 P1 N1 P2 -8.2(3)
Fe1 P1 N1 C36 168.6(3)
Fe1 P1 C12 C13 161.5(3)
Fe1 P1 C12 C17 -14.8(4)
Fe1 P1 C18 C19 105.6(4)
Fe1 P1 C18 C23 -69.2(4)
Fe2 S1 C9 C10 -70.4(4)
Fe2 S2 C11 C10 64.3(4)
Fe2 P2 N1 P1 11.7(3)
Fe2 P2 N1 C36 -165.1(3)
Fe2 P2 C24 C25 48.3(4)
Fe2 P2 C24 C29 -135.2(4)
Fe2 P2 C30 C31 -153.0(3)
Fe2 P2 C30 C35 26.0(4)
S1 C9 C10 C11 66.8(5)
P1 N1 C36 C37 -90.9(4)
P1 C12 C13 C14 -179.0(4)
P1 C12 C17 C16 177.2(4)
P1 C18 C19 C20 -177.4(4)
P1 C18 C23 C22 176.3(4)
P2 N1 C36 C37 85.9(4)
P2 C24 C25 C26 177.4(4)
P2 C24 C29 C28 -177.1(4)
P2 C30 C31 C32 -178.8(3)
P2 C30 C35 C34 179.2(4)
N1 P1 C12 C13 -72.4(4)
N1 P1 C12 C17 111.2(4)
N1 P1 C18 C19 -18.7(5)
N1 P1 C18 C23 166.4(4)
N1 P2 C24 C25 175.0(3)
N1 P2 C24 C29 -8.5(5)
N1 P2 C30 C31 81.4(4)
N1 P2 C30 C35 -99.6(4)
N1 C36 C37 C38 -172.5(4)
N1 C36 C37 C41 6.3(6)
N2 C39 C40 C41 -0.7(7)
N2 C42 C43 C44 -76.4(5)
C9 C10 C11 S2 -62.8(5)
C12 P1 N1 P2 -137.1(2)
C12 P1 N1 C36 39.7(4)
C12 P1 C18 C19 -128.9(4)
C12 P1 C18 C23 56.3(4)
C12 C13 C14 C15 2.2(7)
C13 C12 C17 C16 0.8(7)
C13 C14 C15 C16 0.0(8)
C14 C15 C16 C17 -1.9(9)
C15 C16 C17 C12 1.4(8)
C17 C12 C13 C14 -2.6(7)
C18 P1 N1 P2 117.8(2)
C18 P1 N1 C36 -65.3(3)
C18 P1 C12 C13 37.5(4)
C18 P1 C12 C17 -138.9(4)
C18 C19 C20 C21 3.0(8)
C19 C18 C23 C22 1.2(7)
C19 C20 C21 C22 -1.9(8)
C20 C21 C22 C23 0.5(8)
C21 C22 C23 C18 -0.2(8)
C23 C18 C19 C20 -2.6(7)
C24 P2 N1 P1 -116.4(3)
C24 P2 N1 C36 66.8(4)
C24 P2 C30 C31 -28.3(4)
C24 P2 C30 C35 150.7(4)
C24 C25 C26 C27 0.1(8)
C25 C24 C29 C28 -0.7(7)
C25 C26 C27 C28 -0.6(8)
C26 C27 C28 C29 0.5(8)
C27 C28 C29 C24 0.2(7)
C29 C24 C25 C26 0.6(7)
C30 P2 N1 P1 140.7(2)
C30 P2 N1 C36 -36.1(4)
C30 P2 C24 C25 -78.6(4)
C30 P2 C24 C29 97.9(4)
C30 C31 C32 C33 -1.3(7)
C31 C30 C35 C34 -1.8(6)
C31 C32 C33 C34 -0.1(7)
C32 C33 C34 C35 0.5(8)
C33 C34 C35 C30 0.5(7)
C35 C30 C31 C32 2.2(6)
C36 C37 C38 N2 178.0(4)
C36 C37 C41 C40 -177.3(4)
C38 N2 C39 C40 1.4(7)
C38 N2 C42 C43 91.5(5)
C38 C37 C41 C40 1.4(6)
C39 N2 C38 C37 -0.6(6)
C39 N2 C42 C43 -85.0(5)
C39 C40 C41 C37 -0.7(7)
C41 C37 C38 N2 -0.8(6)
C42 N2 C38 C37 -177.0(4)
C42 N2 C39 C40 177.8(4)
C42 C43 C44 O5 -61.1(6)
